data_9015286
loop_
_publ_author_name
'Rinaldi, R.'
'Gatta, G. D.'
'Angel, R. J.'

_publ_section_title
;
 Crystal chemistry and low-temperature behavior of datolite:
 a single-crystal X-ray diffraction study
 Note: T = 250 K
;
_journal_name_full 'American Mineralogist'
_journal_page_first 1413
_journal_page_last 1421
_journal_paper_doi 10.2138/am.2010.3536
_journal_volume 95
_journal_year 2010
_chemical_compound_source 'Valmozzola, Parma, Italy'
_chemical_formula_sum 'B Ca H O5 Si'
_chemical_name_mineral Datolite
_space_group_IT_number 14
_symmetry_space_group_name_Hall '-P 2ybc'
_symmetry_space_group_name_H-M 'P 1 21/c 1'
_cell_angle_alpha 90
_cell_angle_beta 90.175
_cell_angle_gamma 90
_cell_length_a 4.8330
_cell_length_b 7.6074
_cell_length_c 9.6310
_cell_formula_units_Z 4
_cell_volume 354.097
_database_code_amcsd 0017706
_exptl_crystal_density_diffrn 3.001
_cod_original_formula_sum 'Ca B Si O5 H'
_cod_database_code 9015286

loop_
_space_group_symop_operation_xyz
x,y,z
x,1/2-y,1/2+z
-x,1/2+y,1/2-z
-x,-y,-z

loop_
_atom_site_aniso_label
_atom_site_aniso_U_11
_atom_site_aniso_U_22
_atom_site_aniso_U_33
_atom_site_aniso_U_12
_atom_site_aniso_U_13
_atom_site_aniso_U_23
Ca 0.00600 0.00610 0.00470 0.00040 0.00050 0.00010
B 0.00530 0.00530 0.00360 0.00040 0.00040 0.00010
Si 0.00470 0.00380 0.00290 0.00030 0.00020 -0.00010
O1 0.00700 0.00660 0.00600 0.00190 -0.00060 -0.00030
O2 0.00640 0.00660 0.00430 -0.00100 0.00070 -0.00170
O3 0.00590 0.00760 0.00320 0.00030 0.00070 -0.00130
O4 0.00710 0.00450 0.00700 0.00020 0.00250 0.00080
O5 0.00480 0.00910 0.00550 -0.00100 0.00060 0.00100

loop_
_atom_site_label
_atom_site_fract_x
_atom_site_fract_y
_atom_site_fract_z
_atom_site_U_iso_or_equiv
Ca 0.00835 0.60620 0.16389 0.00560
B 0.56831 0.08931 -0.15912 0.00470
Si 0.46911 0.26634 0.08435 0.00380
O1 0.24073 0.40130 0.03729 0.00650
O2 0.67008 0.19905 -0.04246 0.00580
O3 0.67541 0.33463 0.21049 0.00560
O4 0.31504 0.08798 0.14594 0.00620
O5 0.25889 0.08654 -0.16348 0.00650
H 0.20700 0.05000 -0.09200 0.03500

loop_
_cod_related_entry_id
_cod_related_entry_database
_cod_related_entry_code
1 AMCSD 0017706
